data_7002656
loop_
_publ_author_name
'Kuzora, Ren\'e'
'Schulz, Axel'
'Villinger, Alexander'
'Wustrack, Ronald'

_publ_section_title
;
 Hypersilylated cyclodiphosphadiazanes and cyclodiphosphadiazenium
 salts
;
_journal_issue 42
_journal_name_full 'Dalton Transactions'
_journal_page_first 9304
_journal_paper_doi 10.1039/b911326f
_journal_year 2009
_chemical_formula_moiety 'C9 H27 Cl Si4'
_chemical_formula_sum 'C9 H27 Cl Si4'
_chemical_formula_weight 283.12
_chemical_name_common Tris(trimethylsilyl)silylchloride
_chemical_name_systematic
;
Tris(trimethylsilyl)silylchloride
;
_space_group_IT_number 205
_symmetry_cell_setting cubic
_symmetry_Int_Tables_number 205
_symmetry_space_group_name_Hall '-P 2ac 2ab 3'
_symmetry_space_group_name_H-M 'P a -3'
_atom_sites_solution_hydrogens geom
_atom_sites_solution_primary direct
_atom_sites_solution_secondary difmap
_audit_creation_method SHELXL-97
_cell_angle_alpha 90.00
_cell_angle_beta 90.00
_cell_angle_gamma 90.00
_cell_formula_units_Z 8
_cell_length_a 15.467(3)
_cell_length_b 15.467(3)
_cell_length_c 15.467(3)
_cell_measurement_reflns_used 1856
_cell_measurement_temperature 173(2)
_cell_measurement_theta_max 58.002
_cell_measurement_theta_min 8.732
_cell_volume 3700.1(12)
_computing_cell_refinement 'Bruker Apex v7.51a'
_computing_data_collection 'Bruker Apex v7.51a'
_computing_data_reduction 'Bruker SAINT'
_computing_molecular_graphics 'ORTEP-3v2.01 (Farrugia, 1997)'
_computing_publication_material SHELXL-97
_computing_structure_refinement 'SHELXL-97 (Sheldrick, 1997)'
_computing_structure_solution 'SHELXS-97 (Sheldrick, 1997)'
_diffrn_ambient_temperature 173(2)
_diffrn_measured_fraction_theta_full 0.991
_diffrn_measured_fraction_theta_max 0.991
_diffrn_measurement_device_type 'Bruker Kappa Apex 2-CCD-diffractometer'
_diffrn_measurement_method '\w scans'
_diffrn_radiation_monochromator graphite
_diffrn_radiation_source 'sealed tube'
_diffrn_radiation_type MoK\a
_diffrn_radiation_wavelength 0.71073
_diffrn_reflns_av_R_equivalents 0.0311
_diffrn_reflns_av_sigmaI/netI 0.0261
_diffrn_reflns_limit_h_max 19
_diffrn_reflns_limit_h_min -9
_diffrn_reflns_limit_k_max 21
_diffrn_reflns_limit_k_min -7
_diffrn_reflns_limit_l_max 10
_diffrn_reflns_limit_l_min -18
_diffrn_reflns_number 7244
_diffrn_reflns_theta_full 28.99
_diffrn_reflns_theta_max 28.99
_diffrn_reflns_theta_min 4.93
_exptl_absorpt_coefficient_mu 0.441
_exptl_absorpt_correction_T_max 0.8755
_exptl_absorpt_correction_T_min 0.8400
_exptl_absorpt_correction_type multi-scan
_exptl_absorpt_process_details '(SADABS; Sheldrick, 2004)'
_exptl_crystal_colour colourless
_exptl_crystal_density_diffrn 1.016
_exptl_crystal_density_method 'not measured'
_exptl_crystal_description block
_exptl_crystal_F_000 1232
_exptl_crystal_size_max 0.41
_exptl_crystal_size_mid 0.35
_exptl_crystal_size_min 0.31
_refine_diff_density_max 0.441
_refine_diff_density_min -0.148
_refine_diff_density_rms 0.047
_refine_ls_extinction_method none
_refine_ls_goodness_of_fit_ref 1.026
_refine_ls_hydrogen_treatment constr
_refine_ls_matrix_type full
_refine_ls_number_parameters 46
_refine_ls_number_reflns 1628
_refine_ls_number_restraints 0
_refine_ls_restrained_S_all 1.026
_refine_ls_R_factor_all 0.0559
_refine_ls_R_factor_gt 0.0349
_refine_ls_shift/su_max 0.000
_refine_ls_shift/su_mean 0.000
_refine_ls_structure_factor_coef Fsqd
_refine_ls_weighting_details 'calc w=1/[\s^2^(Fo^2^)+(0.0525P)^2^+0.0000P] where P=(Fo^2^+2Fc^2^)/3'
_refine_ls_weighting_scheme calc
_refine_ls_wR_factor_gt 0.0847
_refine_ls_wR_factor_ref 0.0903
_reflns_number_gt 1198
_reflns_number_total 1628
_reflns_threshold_expression >2\s(I)
_cod_data_source_file b911326f.txt
_cod_data_source_block hypcl
_cod_original_cell_volume 3700.3(12)
_cod_original_sg_symbol_H-M 'P a-3'
_cod_database_code 7002656

loop_
_symmetry_equiv_pos_as_xyz
'x, y, z'
'-x+1/2, -y, z+1/2'
'-x, y+1/2, -z+1/2'
'x+1/2, -y+1/2, -z'
'z, x, y'
'z+1/2, -x+1/2, -y'
'-z+1/2, -x, y+1/2'
'-z, x+1/2, -y+1/2'
'y, z, x'
'-y, z+1/2, -x+1/2'
'y+1/2, -z+1/2, -x'
'-y+1/2, -z, x+1/2'
'-x, -y, -z'
'x-1/2, y, -z-1/2'
'x, -y-1/2, z-1/2'
'-x-1/2, y-1/2, z'
'-z, -x, -y'
'-z-1/2, x-1/2, y'
'z-1/2, x, -y-1/2'
'z, -x-1/2, y-1/2'
'-y, -z, -x'
'y, -z-1/2, x-1/2'
'-y-1/2, z-1/2, x'
'y-1/2, z, -x-1/2'

loop_
_atom_site_label
_atom_site_type_symbol
_atom_site_fract_x
_atom_site_fract_y
_atom_site_fract_z
_atom_site_U_iso_or_equiv
_atom_site_adp_type
_atom_site_occupancy
_atom_site_symmetry_multiplicity
_atom_site_calc_flag
_atom_site_refinement_flags
_atom_site_disorder_assembly
_atom_site_disorder_group
Si1 Si 0.15807(2) 0.15807(2) 0.15807(2) 0.02720(16) Uani 1 3 d S . .
Cl Cl 0.23739(2) 0.23739(2) 0.23739(2) 0.03709(17) Uani 1 3 d S . .
Si2 Si 0.19486(3) 0.19361(3) 0.01566(3) 0.04463(17) Uani 1 1 d . . .
C2 C 0.13038(13) 0.12538(14) -0.06013(11) 0.0687(6) Uani 1 1 d . . .
H2A H 0.0686 0.1354 -0.0502 0.103 Uiso 1 1 calc R . .
H2B H 0.1437 0.0643 -0.0501 0.103 Uiso 1 1 calc R . .
H2C H 0.1449 0.1406 -0.1199 0.103 Uiso 1 1 calc R . .
C1 C 0.1731(2) 0.30993(13) -0.00578(14) 0.1025(11) Uani 1 1 d . . .
H1A H 0.1945 0.3251 -0.0634 0.154 Uiso 1 1 calc R . .
H1B H 0.2026 0.3453 0.0377 0.154 Uiso 1 1 calc R . .
H1C H 0.1107 0.3206 -0.0029 0.154 Uiso 1 1 calc R . .
C3 C 0.31258(15) 0.1762(2) -0.00277(13) 0.0986(10) Uani 1 1 d . . .
H3A H 0.3260 0.1146 0.0030 0.148 Uiso 1 1 calc R . .
H3B H 0.3457 0.2092 0.0400 0.148 Uiso 1 1 calc R . .
H3C H 0.3280 0.1958 -0.0610 0.148 Uiso 1 1 calc R . .

loop_
_atom_site_aniso_label
_atom_site_aniso_U_11
_atom_site_aniso_U_22
_atom_site_aniso_U_33
_atom_site_aniso_U_23
_atom_site_aniso_U_13
_atom_site_aniso_U_12
Si1 0.02720(16) 0.02720(16) 0.02720(16) -0.00125(13) -0.00125(13) -0.00125(13)
Cl 0.03709(17) 0.03709(17) 0.03709(17) -0.00603(13) -0.00603(13) -0.00603(13)
Si2 0.0563(3) 0.0514(3) 0.0262(2) -0.00217(18) -0.00076(18) -0.0129(2)
C2 0.0840(14) 0.0853(14) 0.0367(8) -0.0121(9) -0.0073(9) -0.0243(12)
C1 0.204(3) 0.0580(13) 0.0458(11) 0.0151(10) -0.0092(14) -0.0120(16)
C3 0.0602(13) 0.188(3) 0.0471(11) -0.0073(14) 0.0160(10) -0.0271(15)

loop_
_atom_type_symbol
_atom_type_description
_atom_type_scat_dispersion_real
_atom_type_scat_dispersion_imag
_atom_type_scat_source
C C 0.0033 0.0016 'International Tables Vol C Tables 4.2.6.8 and 6.1.1.4'
H H 0.0000 0.0000 'International Tables Vol C Tables 4.2.6.8 and 6.1.1.4'
Si Si 0.0817 0.0704 'International Tables Vol C Tables 4.2.6.8 and 6.1.1.4'
Cl Cl 0.1484 0.1585 'International Tables Vol C Tables 4.2.6.8 and 6.1.1.4'

loop_
_geom_angle_atom_site_label_1
_geom_angle_atom_site_label_2
_geom_angle_atom_site_label_3
_geom_angle
_geom_angle_site_symmetry_1
_geom_angle_site_symmetry_3
_geom_angle_publ_flag
Cl Si1 Si2 105.508(18) . 5 ?
Cl Si1 Si2 105.508(18) . . ?
Si2 Si1 Si2 113.127(15) 5 . ?
Cl Si1 Si2 105.508(18) . 9 ?
Si2 Si1 Si2 113.127(15) 5 9 ?
Si2 Si1 Si2 113.127(15) . 9 ?
C1 Si2 C3 106.81(14) . . ?
C1 Si2 C2 109.77(11) . . ?
C3 Si2 C2 110.17(10) . . ?
C1 Si2 Si1 110.54(8) . . ?
C3 Si2 Si1 110.36(7) . . ?
C2 Si2 Si1 109.17(7) . . ?
Si2 C2 H2A 109.5 . . ?
Si2 C2 H2B 109.5 . . ?
H2A C2 H2B 109.5 . . ?
Si2 C2 H2C 109.5 . . ?
H2A C2 H2C 109.5 . . ?
H2B C2 H2C 109.5 . . ?
Si2 C1 H1A 109.5 . . ?
Si2 C1 H1B 109.5 . . ?
H1A C1 H1B 109.5 . . ?
Si2 C1 H1C 109.5 . . ?
H1A C1 H1C 109.5 . . ?
H1B C1 H1C 109.5 . . ?
Si2 C3 H3A 109.5 . . ?
Si2 C3 H3B 109.5 . . ?
H3A C3 H3B 109.5 . . ?
Si2 C3 H3C 109.5 . . ?
H3A C3 H3C 109.5 . . ?
H3B C3 H3C 109.5 . . ?

loop_
_geom_bond_atom_site_label_1
_geom_bond_atom_site_label_2
_geom_bond_distance
_geom_bond_site_symmetry_2
_geom_bond_publ_flag
Si1 Cl 2.1248(9) . ?
Si1 Si2 2.3406(6) 5 ?
Si1 Si2 2.3406(6) . ?
Si1 Si2 2.3406(6) 9 ?
Si2 C1 1.860(2) . ?
Si2 C3 1.862(2) . ?
Si2 C2 1.8663(18) . ?
C2 H2A 0.9800 . ?
C2 H2B 0.9800 . ?
C2 H2C 0.9800 . ?
C1 H1A 0.9800 . ?
C1 H1B 0.9800 . ?
C1 H1C 0.9800 . ?
C3 H3A 0.9800 . ?
C3 H3B 0.9800 . ?
C3 H3C 0.9800 . ?

loop_
_geom_torsion_atom_site_label_1
_geom_torsion_atom_site_label_2
_geom_torsion_atom_site_label_3
_geom_torsion_atom_site_label_4
_geom_torsion
_geom_torsion_site_symmetry_1
_geom_torsion_site_symmetry_2
_geom_torsion_site_symmetry_3
_geom_torsion_site_symmetry_4
_geom_torsion_publ_flag
Cl Si1 Si2 C1 -60.46(10) . . . . ?
Si2 Si1 Si2 C1 54.39(11) 5 . . . ?
Si2 Si1 Si2 C1 -175.31(10) 9 . . . ?
Cl Si1 Si2 C3 57.48(9) . . . . ?
Si2 Si1 Si2 C3 172.32(9) 5 . . . ?
Si2 Si1 Si2 C3 -57.37(10) 9 . . . ?
Cl Si1 Si2 C2 178.69(8) . . . . ?
Si2 Si1 Si2 C2 -66.46(8) 5 . . . ?
Si2 Si1 Si2 C2 63.84(8) 9 . . . ?
